data_4332547
loop_
_publ_author_name
'Salvador, James R.'
'Kanatzidis, Mercouri G.'

_publ_section_title
;
 Indium Flux Synthesis of RE4Ni2InGe4(RE = Dy, Ho, Er, and Tm):&#x00A0; An
 Ordered Quaternary Variation on the Binary Phase Mg5Si6
;
_journal_issue 18
_journal_name_full 'Inorganic Chemistry'
_journal_page_first 7091
_journal_page_last 7099
_journal_paper_doi 10.1021/ic0605017
_journal_volume 45
_journal_year 2006
_chemical_formula_sum 'Er4 Ge4 In Ni2'
_chemical_formula_weight 1191.64
_chemical_name_systematic
; 
 ? 
;
_space_group_IT_number 12
_symmetry_space_group_name_Hall '-C 2y'
_symmetry_space_group_name_H-M 'C 1 2/m 1'
_atom_sites_solution_hydrogens geom
_atom_sites_solution_primary direct
_atom_sites_solution_secondary difmap
_audit_creation_method SHELXL-97
_cell_angle_alpha 90.00
_cell_angle_beta 108.472(7)
_cell_angle_gamma 90.00
_cell_formula_units_Z 2
_cell_length_a 15.334(7)
_cell_length_b 4.1937(19)
_cell_length_c 6.975(3)
_cell_measurement_temperature 293(2)
_cell_volume 425.4(3)
_computing_structure_refinement 'SHELXL-97 (Sheldrick, 1997)'
_computing_structure_solution 'SHELXS-97 (Sheldrick, 1990)'
_diffrn_ambient_temperature 293(2)
_diffrn_measured_fraction_theta_full 0.950
_diffrn_measured_fraction_theta_max 0.950
_diffrn_radiation_monochromator graphite
_diffrn_radiation_source 'fine-focus sealed tube'
_diffrn_radiation_type MoK\a
_diffrn_radiation_wavelength 0.71073
_diffrn_reflns_av_R_equivalents 0.0287
_diffrn_reflns_av_sigmaI/netI 0.0258
_diffrn_reflns_limit_h_max 19
_diffrn_reflns_limit_h_min -19
_diffrn_reflns_limit_k_max 5
_diffrn_reflns_limit_k_min -5
_diffrn_reflns_limit_l_max 9
_diffrn_reflns_limit_l_min -9
_diffrn_reflns_number 2379
_diffrn_reflns_theta_full 27.95
_diffrn_reflns_theta_max 27.95
_diffrn_reflns_theta_min 2.80
_exptl_absorpt_coefficient_mu 59.749
_exptl_absorpt_correction_type empirical
_exptl_crystal_density_diffrn 9.303
_exptl_crystal_density_method 'not measured'
_exptl_crystal_F_000 1010
_exptl_crystal_size_max 0.05
_exptl_crystal_size_mid 0.01
_exptl_crystal_size_min 0.01
_refine_diff_density_max 1.754
_refine_diff_density_min -1.983
_refine_diff_density_rms 0.421
_refine_ls_extinction_coef 0.0071(2)
_refine_ls_extinction_expression Fc^*^=kFc[1+0.001xFc^2^\l^3^/sin(2\q)]^-1/4^
_refine_ls_extinction_method SHELXL
_refine_ls_goodness_of_fit_ref 1.228
_refine_ls_hydrogen_treatment none
_refine_ls_matrix_type full
_refine_ls_number_parameters 36
_refine_ls_number_reflns 555
_refine_ls_number_restraints 0
_refine_ls_restrained_S_all 1.228
_refine_ls_R_factor_all 0.0237
_refine_ls_R_factor_gt 0.0218
_refine_ls_shift/su_max 0.001
_refine_ls_shift/su_mean 0.000
_refine_ls_structure_factor_coef Fsqd
_refine_ls_weighting_details 'calc w=1/[\s^2^(Fo^2^)+(0.0238P)^2^+1.7881P] where P=(Fo^2^+2Fc^2^)/3'
_refine_ls_weighting_scheme calc
_refine_ls_wR_factor_gt 0.0508
_refine_ls_wR_factor_ref 0.0512
_reflns_number_gt 528
_reflns_number_total 555
_reflns_threshold_expression >2sigma(I)
_cod_data_source_file ic0605017sup1.cif
_cod_data_source_block ergeinm
_cod_original_sg_symbol_H-M C2/m
_cod_original_formula_sum 'Er4 Ge4 In1 Ni2'
_cod_database_code 4332547

loop_
_symmetry_equiv_pos_as_xyz
'x, y, z'
'-x, y, -z'
'x+1/2, y+1/2, z'
'-x+1/2, y+1/2, -z'
'-x, -y, -z'
'x, -y, z'
'-x+1/2, -y+1/2, -z'
'x+1/2, -y+1/2, z'

loop_
_atom_site_label
_atom_site_type_symbol
_atom_site_fract_x
_atom_site_fract_y
_atom_site_fract_z
_atom_site_U_iso_or_equiv
_atom_site_adp_type
_atom_site_occupancy
_atom_site_symmetry_multiplicity
_atom_site_calc_flag
_atom_site_refinement_flags
Er1 Er 0.40907(3) 0.0000 0.61072(7) 0.00528(18) Uani 1 2 d S
Er2 Er 0.34474(3) 0.0000 1.06327(6) 0.00531(18) Uani 1 2 d S
In In 0.5000 -0.5000 1.0000 0.0090(3) Uani 1 4 d S
Ge1 Ge 0.20178(8) 0.0000 0.26589(17) 0.0063(3) Uani 1 2 d S
Ge2 Ge 0.56490(7) -0.5000 0.66183(16) 0.0060(3) Uani 1 2 d S
Ni Ni 0.21761(9) 0.0000 0.6407(2) 0.0082(3) Uani 1 2 d S

loop_
_atom_site_aniso_label
_atom_site_aniso_U_11
_atom_site_aniso_U_22
_atom_site_aniso_U_33
_atom_site_aniso_U_23
_atom_site_aniso_U_13
_atom_site_aniso_U_12
Er1 0.0035(3) 0.0077(3) 0.0043(3) 0.000 0.00076(18) 0.000
Er2 0.0033(3) 0.0084(3) 0.0028(3) 0.000 -0.00111(18) 0.000
In 0.0074(5) 0.0134(5) 0.0064(5) 0.000 0.0023(4) 0.000
Ge1 0.0050(6) 0.0077(5) 0.0056(5) 0.000 0.0009(4) 0.000
Ge2 0.0043(6) 0.0088(6) 0.0037(5) 0.000 -0.0006(4) 0.000
Ni 0.0037(7) 0.0096(7) 0.0088(7) 0.000 -0.0015(5) 0.000

loop_
_atom_type_symbol
_atom_type_description
_atom_type_scat_dispersion_real
_atom_type_scat_dispersion_imag
_atom_type_scat_source
Ni Ni 0.3393 1.1124 'International Tables Vol C Tables 4.2.6.8 and 6.1.1.4'
Ge Ge 0.1547 1.8001 'International Tables Vol C Tables 4.2.6.8 and 6.1.1.4'
In In -0.7276 1.3100 'International Tables Vol C Tables 4.2.6.8 and 6.1.1.4'
Er Er -0.2586 4.9576 'International Tables Vol C Tables 4.2.6.8 and 6.1.1.4'

loop_
_geom_angle_atom_site_label_1
_geom_angle_atom_site_label_2
_geom_angle_atom_site_label_3
_geom_angle
_geom_angle_site_symmetry_1
_geom_angle_site_symmetry_3
Ge2 Er1 Ge2 90.95(5) 5_646 5_656
Ge2 Er1 Ge1 83.80(4) 5_646 7_546
Ge2 Er1 Ge1 153.03(3) 5_656 7_546
Ge2 Er1 Ge1 153.03(3) 5_646 7_556
Ge2 Er1 Ge1 83.80(4) 5_656 7_556
Ge1 Er1 Ge1 88.97(5) 7_546 7_556
Ge2 Er1 Ni 112.34(3) 5_646 .
Ge2 Er1 Ni 112.34(3) 5_656 .
Ge1 Er1 Ni 47.49(2) 7_546 .
Ge1 Er1 Ni 47.49(2) 7_556 .
Ge2 Er1 Ni 47.35(4) 5_646 7_546
Ge2 Er1 Ni 108.32(4) 5_656 7_546
Ge1 Er1 Ni 50.19(4) 7_546 7_546
Ge1 Er1 Ni 109.55(4) 7_556 7_546
Ni Er1 Ni 64.99(4) . 7_546
Ge2 Er1 Ni 108.32(4) 5_646 7_556
Ge2 Er1 Ni 47.35(4) 5_656 7_556
Ge1 Er1 Ni 109.55(4) 7_546 7_556
Ge1 Er1 Ni 50.19(4) 7_556 7_556
Ni Er1 Ni 64.99(4) . 7_556
Ni Er1 Ni 88.16(5) 7_546 7_556
Ge2 Er1 Ge2 48.51(4) 5_646 .
Ge2 Er1 Ge2 107.32(3) 5_656 .
Ge1 Er1 Ge2 88.88(4) 7_546 .
Ge1 Er1 Ge2 157.57(4) 7_556 .
Ni Er1 Ge2 136.26(3) . .
Ni Er1 Ge2 85.86(4) 7_546 .
Ni Er1 Ge2 149.87(4) 7_556 .
Ge2 Er1 Ge2 107.32(3) 5_646 1_565
Ge2 Er1 Ge2 48.51(4) 5_656 1_565
Ge1 Er1 Ge2 157.57(4) 7_546 1_565
Ge1 Er1 Ge2 88.88(4) 7_556 1_565
Ni Er1 Ge2 136.26(3) . 1_565
Ni Er1 Ge2 149.87(4) 7_546 1_565
Ni Er1 Ge2 85.86(4) 7_556 1_565
Ge2 Er1 Ge2 84.67(5) . 1_565
Ge2 Er1 Ge1 80.02(4) 5_646 .
Ge2 Er1 Ge1 80.02(4) 5_656 .
Ge1 Er1 Ge1 73.02(4) 7_546 .
Ge1 Er1 Ge1 73.02(4) 7_556 .
Ni Er1 Ge1 47.12(4) . .
Ni Er1 Ge1 44.50(2) 7_546 .
Ni Er1 Ge1 44.50(2) 7_556 .
Ge2 Er1 Ge1 127.32(3) . .
Ge2 Er1 Ge1 127.32(3) 1_565 .
Ge2 Er1 In 88.33(4) 5_646 .
Ge2 Er1 In 149.29(3) 5_656 .
Ge1 Er1 In 57.25(3) 7_546 .
Ge1 Er1 In 109.43(4) 7_556 .
Ni Er1 In 96.20(3) . .
Ni Er1 In 93.54(4) 7_546 .
Ni Er1 In 158.29(3) 7_556 .
Ge2 Er1 In 51.75(3) . .
Ge2 Er1 In 102.74(3) 1_565 .
Ge1 Er1 In 129.87(2) . .
Ge2 Er1 In 149.29(3) 5_646 1_565
Ge2 Er1 In 88.33(4) 5_656 1_565
Ge1 Er1 In 109.43(4) 7_546 1_565
Ge1 Er1 In 57.25(3) 7_556 1_565
Ni Er1 In 96.20(3) . 1_565
Ni Er1 In 158.29(3) 7_546 1_565
Ni Er1 In 93.54(4) 7_556 1_565
Ge2 Er1 In 102.74(3) . 1_565
Ge2 Er1 In 51.75(3) 1_565 1_565
Ge1 Er1 In 129.87(2) . 1_565
In Er1 In 77.13(4) . 1_565
Ge2 Er2 Ge2 93.34(5) 5_657 5_647
Ge2 Er2 Ge1 87.42(4) 5_657 1_556
Ge2 Er2 Ge1 87.42(4) 5_647 1_556
Ge2 Er2 Ni 133.25(2) 5_657 .
Ge2 Er2 Ni 133.25(2) 5_647 .
Ge1 Er2 Ni 96.96(5) 1_556 .
Ge2 Er2 Ge1 163.28(4) 5_657 7_546
Ge2 Er2 Ge1 87.05(4) 5_647 7_546
Ge1 Er2 Ge1 109.29(3) 1_556 7_546
Ni Er2 Ge1 47.51(3) . 7_546
Ge2 Er2 Ge1 87.05(4) 5_657 7_556
Ge2 Er2 Ge1 163.28(4) 5_647 7_556
Ge1 Er2 Ge1 109.29(3) 1_556 7_556
Ni Er2 Ge1 47.51(3) . 7_556
Ge1 Er2 Ge1 87.84(5) 7_546 7_556
Ge2 Er2 Ni 45.01(4) 5_657 7_557
Ge2 Er2 Ni 102.72(4) 5_647 7_557
Ge1 Er2 Ni 45.10(3) 1_556 7_557
Ni Er2 Ni 113.11(4) . 7_557
Ge1 Er2 Ni 150.82(4) 7_546 7_557
Ge1 Er2 Ni 89.37(4) 7_556 7_557
Ge2 Er2 Ni 102.72(5) 5_657 7_547
Ge2 Er2 Ni 45.01(4) 5_647 7_547
Ge1 Er2 Ni 45.10(3) 1_556 7_547
Ni Er2 Ni 113.11(4) . 7_547
Ge1 Er2 Ni 89.37(4) 7_546 7_547
Ge1 Er2 Ni 150.82(4) 7_556 7_547
Ni Er2 Ni 79.18(5) 7_557 7_547
Ge2 Er2 In 54.03(3) 5_657 1_565
Ge2 Er2 In 109.60(4) 5_647 1_565
Ge1 Er2 In 137.500(19) 1_556 1_565
Ni Er2 In 98.13(3) . 1_565
Ge1 Er2 In 110.20(3) 7_546 1_565
Ge1 Er2 In 57.67(3) 7_556 1_565
Ni Er2 In 92.54(3) 7_557 1_565
Ni Er2 In 148.52(3) 7_547 1_565
Ge2 Er2 In 109.60(4) 5_657 .
Ge2 Er2 In 54.03(3) 5_647 .
Ge1 Er2 In 137.500(19) 1_556 .
Ni Er2 In 98.13(3) . .
Ge1 Er2 In 57.67(3) 7_546 .
Ge1 Er2 In 110.20(3) 7_556 .
Ni Er2 In 148.52(3) 7_557 .
Ni Er2 In 92.54(3) 7_547 .
In Er2 In 78.75(4) 1_565 .
Ge2 Er2 Er2 142.90(3) 5_657 7_547
Ge2 Er2 Er2 85.22(3) 5_647 7_547
Ge1 Er2 Er2 55.48(3) 1_556 7_547
Ni Er2 Er2 60.92(3) . 7_547
Ge1 Er2 Er2 53.80(3) 7_546 7_547
Ge1 Er2 Er2 104.44(3) 7_556 7_547
Ni Er2 Er2 99.13(4) 7_557 7_547
Ni Er2 Er2 52.19(3) 7_547 7_547
In Er2 Er2 158.71(2) 1_565 7_547
In Er2 Er2 99.41(4) . 7_547
Ge2 Er2 Er2 85.22(3) 5_657 7_557
Ge2 Er2 Er2 142.90(3) 5_647 7_557
Ge1 Er2 Er2 55.48(3) 1_556 7_557
Ni Er2 Er2 60.92(3) . 7_557
Ge1 Er2 Er2 104.44(3) 7_546 7_557
Ge1 Er2 Er2 53.80(3) 7_556 7_557
Ni Er2 Er2 52.19(3) 7_557 7_557
Ni Er2 Er2 99.13(4) 7_547 7_557
In Er2 Er2 99.41(4) 1_565 7_557
In Er2 Er2 158.71(2) . 7_557
Er2 Er2 Er2 74.53(4) 7_547 7_557
Ge2 In Ge2 180.0 . 5_647
Ge2 In Ge1 92.86(4) . 7_546
Ge2 In Ge1 87.14(4) 5_647 7_546
Ge2 In Ge1 87.14(4) . 3_546
Ge2 In Ge1 92.86(4) 5_647 3_546
Ge1 In Ge1 180.0 7_546 3_546
Ge2 In Er2 124.646(19) . .
Ge2 In Er2 55.354(19) 5_647 .
Ge1 In Er2 56.53(3) 7_546 .
Ge1 In Er2 123.47(3) 3_546 .
Ge2 In Er2 55.354(19) . 5_657
Ge2 In Er2 124.646(19) 5_647 5_657
Ge1 In Er2 123.47(3) 7_546 5_657
Ge1 In Er2 56.53(3) 3_546 5_657
Er2 In Er2 101.25(4) . 5_657
Ge2 In Er2 55.354(19) . 5_647
Ge2 In Er2 124.646(19) 5_647 5_647
Ge1 In Er2 123.47(3) 7_546 5_647
Ge1 In Er2 56.53(3) 3_546 5_647
Er2 In Er2 180.0 . 5_647
Er2 In Er2 78.75(4) 5_657 5_647
Ge2 In Er2 124.646(19) . 1_545
Ge2 In Er2 55.354(19) 5_647 1_545
Ge1 In Er2 56.53(3) 7_546 1_545
Ge1 In Er2 123.47(3) 3_546 1_545
Er2 In Er2 78.75(4) . 1_545
Er2 In Er2 180.000(1) 5_657 1_545
Er2 In Er2 101.25(4) 5_647 1_545
Ge2 In Er1 59.57(3) . 1_545
Ge2 In Er1 120.43(3) 5_647 1_545
Ge1 In Er1 55.268(19) 7_546 1_545
Ge1 In Er1 124.733(19) 3_546 1_545
Er2 In Er1 111.80(3) . 1_545
Er2 In Er1 114.81(3) 5_657 1_545
Er2 In Er1 68.20(3) 5_647 1_545
Er2 In Er1 65.19(3) 1_545 1_545
Ge2 In Er1 120.43(3) . 5_657
Ge2 In Er1 59.57(3) 5_647 5_657
Ge1 In Er1 124.732(19) 7_546 5_657
Ge1 In Er1 55.267(19) 3_546 5_657
Er2 In Er1 68.20(3) . 5_657
Er2 In Er1 65.19(2) 5_657 5_657
Er2 In Er1 111.80(3) 5_647 5_657
Er2 In Er1 114.81(3) 1_545 5_657
Er1 In Er1 180.000(17) 1_545 5_657
Ge2 In Er1 120.43(3) . 5_647
Ge2 In Er1 59.57(3) 5_647 5_647
Ge1 In Er1 124.732(19) 7_546 5_647
Ge1 In Er1 55.267(19) 3_546 5_647
Er2 In Er1 114.81(3) . 5_647
Er2 In Er1 111.80(3) 5_657 5_647
Er2 In Er1 65.19(2) 5_647 5_647
Er2 In Er1 68.20(3) 1_545 5_647
Er1 In Er1 102.87(4) 1_545 5_647
Er1 In Er1 77.13(4) 5_657 5_647
Ge2 In Er1 59.57(3) . .
Ge2 In Er1 120.43(3) 5_647 .
Ge1 In Er1 55.268(19) 7_546 .
Ge1 In Er1 124.733(19) 3_546 .
Er2 In Er1 65.19(3) . .
Er2 In Er1 68.20(3) 5_657 .
Er2 In Er1 114.81(3) 5_647 .
Er2 In Er1 111.80(3) 1_545 .
Er1 In Er1 77.13(4) 1_545 .
Er1 In Er1 102.87(4) 5_657 .
Er1 In Er1 180.000(1) 5_647 .
Ni Ge1 Ni 120.40(8) 7_556 7_546
Ni Ge1 Ni 81.31(4) 7_556 .
Ni Ge1 Ni 81.31(4) 7_546 .
Ni Ge1 Er2 74.69(4) 7_556 1_554
Ni Ge1 Er2 74.69(4) 7_546 1_554
Ni Ge1 Er2 130.21(5) . 1_554
Ni Ge1 Er1 145.00(5) 7_556 7_546
Ni Ge1 Er1 66.61(4) 7_546 7_546
Ni Ge1 Er1 65.36(3) . 7_546
Er2 Ge1 Er1 135.34(2) 1_554 7_546
Ni Ge1 Er1 66.61(4) 7_556 7_556
Ni Ge1 Er1 145.00(5) 7_546 7_556
Ni Ge1 Er1 65.36(3) . 7_556
Er2 Ge1 Er1 135.34(2) 1_554 7_556
Er1 Ge1 Er1 88.97(5) 7_546 7_556
Ni Ge1 Er2 141.65(5) 7_556 7_546
Ni Ge1 Er2 65.19(4) 7_546 7_546
Ni Ge1 Er2 134.60(3) . 7_546
Er2 Ge1 Er2 70.71(3) 1_554 7_546
Er1 Ge1 Er2 73.35(3) 7_546 7_546
Er1 Ge1 Er2 133.28(5) 7_556 7_546
Ni Ge1 Er2 65.19(4) 7_556 7_556
Ni Ge1 Er2 141.65(5) 7_546 7_556
Ni Ge1 Er2 134.60(3) . 7_556
Er2 Ge1 Er2 70.71(3) 1_554 7_556
Er1 Ge1 Er2 133.28(5) 7_546 7_556
Er1 Ge1 Er2 73.35(3) 7_556 7_556
Er2 Ge1 Er2 87.84(5) 7_546 7_556
Ni Ge1 In 119.72(4) 7_556 3_454
Ni Ge1 In 119.72(4) 7_546 3_454
Ni Ge1 In 111.77(5) . 3_454
Er2 Ge1 In 118.02(5) 1_554 3_454
Er1 Ge1 In 67.49(3) 7_546 3_454
Er1 Ge1 In 67.49(3) 7_556 3_454
Er2 Ge1 In 65.80(3) 7_546 3_454
Er2 Ge1 In 65.80(3) 7_556 3_454
Ni Ge1 Er1 60.96(4) 7_556 .
Ni Ge1 Er1 60.96(4) 7_546 .
Ni Ge1 Er1 59.94(4) . .
Er2 Ge1 Er1 70.27(4) 1_554 .
Er1 Ge1 Er1 106.99(4) 7_546 .
Er1 Ge1 Er1 106.99(4) 7_556 .
Er2 Ge1 Er1 119.41(3) 7_546 .
Er2 Ge1 Er1 119.41(3) 7_556 .
In Ge1 Er1 171.71(4) 3_454 .
Ni Ge2 Ge2 117.42(8) 3_545 5_646
Ni Ge2 In 131.27(5) 3_545 .
Ge2 Ge2 In 111.31(7) 5_646 .
Ni Ge2 Er2 76.55(4) 3_545 5_657
Ge2 Ge2 Er2 132.86(2) 5_646 5_657
In Ge2 Er2 70.62(3) . 5_657
Ni Ge2 Er2 76.55(4) 3_545 5_647
Ge2 Ge2 Er2 132.86(2) 5_646 5_647
In Ge2 Er2 70.62(3) . 5_647
Er2 Ge2 Er2 93.34(5) 5_657 5_647
Ni Ge2 Er1 67.93(3) 3_545 5_646
Ge2 Ge2 Er1 69.36(4) 5_646 5_646
In Ge2 Er1 133.86(2) . 5_646
Er2 Ge2 Er1 144.43(5) 5_657 5_646
Er2 Ge2 Er1 77.07(4) 5_647 5_646
Ni Ge2 Er1 67.93(3) 3_545 5_656
Ge2 Ge2 Er1 69.36(4) 5_646 5_656
In Ge2 Er1 133.86(2) . 5_656
Er2 Ge2 Er1 77.07(4) 5_657 5_656
Er2 Ge2 Er1 144.43(5) 5_647 5_656
Er1 Ge2 Er1 90.95(5) 5_646 5_656
Ni Ge2 Er1 136.35(3) 3_545 1_545
Ge2 Ge2 Er1 62.13(4) 5_646 1_545
In Ge2 Er1 68.68(3) . 1_545
Er2 Ge2 Er1 139.09(4) 5_657 1_545
Er2 Ge2 Er1 77.06(3) 5_647 1_545
Er1 Ge2 Er1 72.68(3) 5_646 1_545
Er1 Ge2 Er1 131.49(4) 5_656 1_545
Ni Ge2 Er1 136.35(3) 3_545 .
Ge2 Ge2 Er1 62.13(4) 5_646 .
In Ge2 Er1 68.68(3) . .
Er2 Ge2 Er1 77.06(3) 5_657 .
Er2 Ge2 Er1 139.09(4) 5_647 .
Er1 Ge2 Er1 131.49(4) 5_646 .
Er1 Ge2 Er1 72.68(3) 5_656 .
Er1 Ge2 Er1 84.67(5) 1_545 .
Ge2 Ni Ge1 114.23(4) 3_455 7_556
Ge2 Ni Ge1 114.23(4) 3_455 7_546
Ge1 Ni Ge1 120.40(8) 7_556 7_546
Ge2 Ni Ge1 106.64(6) 3_455 .
Ge1 Ni Ge1 98.69(4) 7_556 .
Ge1 Ni Ge1 98.69(4) 7_546 .
Ge2 Ni Er2 106.61(6) 3_455 .
Ge1 Ni Er2 67.30(4) 7_556 .
Ge1 Ni Er2 67.30(4) 7_546 .
Ge1 Ni Er2 146.75(6) . .
Ge2 Ni Er1 179.58(6) 3_455 .
Ge1 Ni Er1 65.90(4) 7_556 .
Ge1 Ni Er1 65.90(4) 7_546 .
Ge1 Ni Er1 72.94(4) . .
Er2 Ni Er1 73.81(4) . .
Ge2 Ni Er1 64.72(4) 3_455 7_546
Ge1 Ni Er1 160.19(5) 7_556 7_546
Ge1 Ni Er1 74.55(4) 7_546 7_546
Ge1 Ni Er1 64.46(3) . 7_546
Er2 Ni Er1 132.50(3) . 7_546
Er1 Ni Er1 115.01(4) . 7_546
Ge2 Ni Er1 64.72(4) 3_455 7_556
Ge1 Ni Er1 74.55(4) 7_556 7_556
Ge1 Ni Er1 160.19(5) 7_546 7_556
Ge1 Ni Er1 64.46(3) . 7_556
Er2 Ni Er1 132.50(3) . 7_556
Er1 Ni Er1 115.01(4) . 7_556
Er1 Ni Er1 88.15(5) 7_546 7_556
Ge2 Ni Er2 58.44(3) 3_455 7_557
Ge1 Ni Er2 60.21(4) 7_556 7_557
Ge1 Ni Er2 127.53(6) 7_546 7_557
Ge1 Ni Er2 133.78(3) . 7_557
Er2 Ni Er2 66.89(4) . 7_557
Er1 Ni Er2 121.84(3) . 7_557
Er1 Ni Er2 123.13(5) 7_546 7_557
Er1 Ni Er2 70.12(4) 7_556 7_557
Ge2 Ni Er2 58.44(3) 3_455 7_547
Ge1 Ni Er2 127.53(6) 7_556 7_547
Ge1 Ni Er2 60.21(4) 7_546 7_547
Ge1 Ni Er2 133.78(3) . 7_547
Er2 Ni Er2 66.89(4) . 7_547
Er1 Ni Er2 121.84(3) . 7_547
Er1 Ni Er2 70.12(4) 7_546 7_547
Er1 Ni Er2 123.13(5) 7_556 7_547
Er2 Ni Er2 79.18(5) 7_557 7_547

loop_
_geom_bond_atom_site_label_1
_geom_bond_atom_site_label_2
_geom_bond_distance
_geom_bond_site_symmetry_2
Er1 Ge2 2.9412(12) 5_646
Er1 Ge2 2.9412(12) 5_656
Er1 Ge1 2.9923(12) 7_546
Er1 Ge1 2.9923(12) 7_556
Er1 Ni 3.0086(19) .
Er1 Ni 3.0143(13) 7_546
Er1 Ni 3.0143(13) 7_556
Er1 Ge2 3.1135(13) .
Er1 Ge2 3.1135(13) 1_565
Er1 Ge1 3.3232(17) .
Er1 In 3.3636(11) .
Er1 In 3.3636(11) 1_565
Er2 Ge2 2.8826(12) 5_657
Er2 Ge2 2.8826(12) 5_647
Er2 Ge1 2.9607(16) 1_556
Er2 Ni 2.9744(18) .
Er2 Ge1 3.0230(13) 7_546
Er2 Ge1 3.0230(13) 7_556
Er2 Ni 3.2903(14) 7_557
Er2 Ni 3.2903(14) 7_547
Er2 In 3.3054(11) 1_565
Er2 In 3.3054(11) .
Er2 Er2 3.4629(13) 7_547
Er2 Er2 3.4629(13) 7_557
In Ge2 2.8356(15) .
In Ge2 2.8357(15) 5_647
In Ge1 3.0622(16) 7_546
In Ge1 3.0622(16) 3_546
In Er2 3.3054(11) 5_657
In Er2 3.3054(11) 5_647
In Er2 3.3054(11) 1_545
In Er1 3.3636(11) 1_545
In Er1 3.3636(11) 5_657
In Er1 3.3636(11) 5_647
Ge1 Ni 2.4164(12) 7_556
Ge1 Ni 2.4164(12) 7_546
Ge1 Ni 2.547(2) .
Ge1 Er2 2.9607(16) 1_554
Ge1 Er1 2.9923(12) 7_546
Ge1 Er1 2.9923(12) 7_556
Ge1 Er2 3.0230(13) 7_546
Ge1 Er2 3.0230(13) 7_556
Ge1 In 3.0622(16) 3_454
Ge2 Ni 2.393(2) 3_545
Ge2 Ge2 2.492(2) 5_646
Ge2 Er2 2.8826(12) 5_657
Ge2 Er2 2.8826(12) 5_647
Ge2 Er1 2.9412(12) 5_646
Ge2 Er1 2.9412(12) 5_656
Ge2 Er1 3.1135(13) 1_545
Ni Ge2 2.393(2) 3_455
Ni Ge1 2.4164(12) 7_556
Ni Ge1 2.4164(12) 7_546
Ni Er1 3.0143(13) 7_546
Ni Er1 3.0143(13) 7_556
Ni Er2 3.2903(14) 7_557
Ni Er2 3.2903(14) 7_547
